data_1507519
loop_
_publ_author_name
'Marsella, Michael J.'
'Yoon, Kunsang'
'Tham, Fook S.'

_publ_section_title
;
 Synthesis and Crystal Structure of a Tubular Sexithiophene
;
_journal_issue 13
_journal_name_full 'Organic Letters'
_journal_page_first 2129
_journal_paper_doi 10.1021/ol016122t
_journal_volume 3
_journal_year 2001
_chemical_formula_sum 'C16 H11 Cl3 O S3'
_chemical_formula_weight 421.78
_chemical_name_systematic
; 
 ? 
;
_space_group_IT_number 41
_symmetry_cell_setting orthorhombic
_symmetry_space_group_name_Hall 'A 2 -2ab'
_symmetry_space_group_name_H-M 'A b a 2'
_atom_sites_solution_hydrogens geom
_atom_sites_solution_primary direct
_atom_sites_solution_secondary difmap
_audit_creation_method SHELXL-97
_cell_angle_alpha 90.00
_cell_angle_beta 90.00
_cell_angle_gamma 90.00
_cell_formula_units_Z 8
_cell_length_a 24.646(5)
_cell_length_b 10.612(2)
_cell_length_c 13.602(3)
_cell_measurement_temperature 213(2)
_cell_volume 3557.5(13)
_computing_cell_refinement 'Bruker SMART'
_computing_data_collection 'Bruker SMART'
_computing_data_reduction 'Bruker SHELXTL'
_computing_molecular_graphics 'Bruker SHELXTL'
_computing_publication_material 'Bruker SHELXTL'
_computing_structure_refinement 'SHELXL-97 (Sheldrick, 1997)'
_computing_structure_solution 'SHELXS-97 (Sheldrick, 1990)'
_diffrn_ambient_temperature 213(2)
_diffrn_measured_fraction_theta_full 0.997
_diffrn_measured_fraction_theta_max 0.997
_diffrn_measurement_device_type 'CCD area detector'
_diffrn_measurement_method 'phi and omega scans'
_diffrn_radiation_monochromator graphite
_diffrn_radiation_source 'Normal-focus sealed tube'
_diffrn_radiation_type MoK\a
_diffrn_radiation_wavelength 0.71073
_diffrn_reflns_av_R_equivalents 0.0660
_diffrn_reflns_av_sigmaI/netI 0.0579
_diffrn_reflns_limit_h_max 28
_diffrn_reflns_limit_h_min -32
_diffrn_reflns_limit_k_max 14
_diffrn_reflns_limit_k_min -14
_diffrn_reflns_limit_l_max 15
_diffrn_reflns_limit_l_min -18
_diffrn_reflns_number 12941
_diffrn_reflns_theta_full 28.28
_diffrn_reflns_theta_max 28.28
_diffrn_reflns_theta_min 1.65
_exptl_absorpt_coefficient_mu 0.867
_exptl_absorpt_correction_T_max 0.9662
_exptl_absorpt_correction_T_min 0.7513
_exptl_absorpt_correction_type SADABS
_exptl_crystal_colour colorless
_exptl_crystal_density_diffrn 1.575
_exptl_crystal_density_method 'not measured'
_exptl_crystal_description 'Thin rod'
_exptl_crystal_F_000 1712
_exptl_crystal_size_max 0.35
_exptl_crystal_size_mid 0.26
_exptl_crystal_size_min 0.04
_refine_diff_density_max 0.787
_refine_diff_density_min -0.342
_refine_diff_density_rms 0.097
_refine_ls_abs_structure_details 'Flack H D (1983), Acta Cryst. A39, 876-881'
_refine_ls_abs_structure_Flack 0.3(3)
_refine_ls_extinction_method none
_refine_ls_goodness_of_fit_ref 1.017
_refine_ls_hydrogen_treatment mixed
_refine_ls_matrix_type full
_refine_ls_number_parameters 408
_refine_ls_number_reflns 4067
_refine_ls_number_restraints 747
_refine_ls_restrained_S_all 0.950
_refine_ls_R_factor_all 0.1175
_refine_ls_R_factor_gt 0.0749
_refine_ls_shift/su_max 0.012
_refine_ls_shift/su_mean 0.001
_refine_ls_structure_factor_coef Fsqd
_refine_ls_weighting_details 'calc w=1/[\s^2^(Fo^2^)+(0.1229P)^2^+11.3732P] where P=(Fo^2^+2Fc^2^)/3'
_refine_ls_weighting_scheme calc
_refine_ls_wR_factor_gt 0.2001
_refine_ls_wR_factor_ref 0.2329
_reflns_number_gt 2639
_reflns_number_total 4067
_reflns_threshold_expression >2sigma(I)
_cod_data_source_file ol016122t_s3.cif
_cod_data_source_block mm7raba2
_cod_depositor_comments
;
The following automatic conversions were performed:

'_symmetry_cell_setting' value 'Orthorhombic' changed to
'orthorhombic' according to
/home/saulius/struct/CIF-dictionaries/cif_core.dic dictionary named
'cif_core.dic' version 2.4.2 from 2011-04-26.

Automatic conversion script
Id: cif_fix_values 1715 2011-07-08 13:25:40Z adriana 
;
_cod_original_cell_volume 3557.6(12)
_cod_original_sg_symbol_H-M Aba2
_cod_database_code 1507519

loop_
_symmetry_equiv_pos_as_xyz
'x, y, z'
'-x, -y, z'
'x+1/2, -y+1/2, z'
'-x+1/2, y+1/2, z'
'x, y+1/2, z+1/2'
'-x, -y+1/2, z+1/2'
'x+1/2, -y+1, z+1/2'
'-x+1/2, y+1, z+1/2'

loop_
_atom_site_label
_atom_site_type_symbol
_atom_site_fract_x
_atom_site_fract_y
_atom_site_fract_z
_atom_site_U_iso_or_equiv
_atom_site_adp_type
_atom_site_occupancy
_atom_site_symmetry_multiplicity
_atom_site_calc_flag
_atom_site_refinement_flags
_atom_site_disorder_assembly
_atom_site_disorder_group
Cl1 Cl 0.5993(2) 1.0007(7) 0.8131(17) 0.044(3) Uani 0.50 1 d PDU A 1
S1 S 0.5321(3) 0.8260(6) 0.9322(3) 0.0327(11) Uani 0.50 1 d PDU A 1
C2 C 0.5529(4) 0.8802(9) 0.8184(9) 0.029(4) Uani 0.50 1 d PDU A 1
C3 C 0.5286(7) 0.8174(18) 0.7440(7) 0.031(4) Uani 0.50 1 d PDU A 1
H3A H 0.5350 0.8343 0.6771 0.037 Uiso 0.50 1 calc PR A 1
C4 C 0.4918(8) 0.7220(19) 0.7783(8) 0.027(4) Uani 0.50 1 d PDU A 1
C5 C 0.4900(6) 0.7171(14) 0.8779(9) 0.029(4) Uani 0.50 1 d PDU A 1
Cl2 Cl 0.3202(2) 0.4982(6) 1.0830(5) 0.0586(15) Uani 0.50 1 d PDU A 1
S2 S 0.38755(19) 0.6658(5) 0.9578(5) 0.0400(10) Uani 0.50 1 d PDU A 1
C6 C 0.3814(4) 0.5360(9) 1.0330(6) 0.042(4) Uani 0.50 1 d PDU A 1
C7 C 0.4290(6) 0.4746(14) 1.0447(13) 0.0501(12) Uani 0.50 1 d PDU A 1
H7A H 0.4330 0.4018 1.0835 0.060 Uiso 0.50 1 calc PR A 1
C8 C 0.4726(5) 0.5325(16) 0.9917(14) 0.026(3) Uani 0.50 1 d PDU . 1
C9 C 0.4559(4) 0.6361(13) 0.9420(10) 0.027(3) Uani 0.50 1 d PDU A 1
Cl3 Cl 0.3145(3) 0.5876(6) 0.5868(6) 0.073(2) Uani 0.50 1 d PDU A 1
S3 S 0.4221(3) 0.4602(5) 0.6087(5) 0.0349(12) Uani 0.50 1 d PDU A 1
C10 C 0.3791(3) 0.5848(10) 0.6310(6) 0.041(4) Uani 0.50 1 d PDU A 1
C11 C 0.4022(6) 0.6763(12) 0.6859(11) 0.030(3) Uani 0.50 1 d PDU A 1
H11A H 0.3845 0.7508 0.7049 0.036 Uiso 0.50 1 calc PR A 1
C12 C 0.4570(6) 0.6463(13) 0.7116(13) 0.026(3) Uani 0.50 1 d PDU A 1
C13 C 0.4729(4) 0.5324(14) 0.6748(11) 0.039(5) Uani 0.50 1 d PDU . 1
Cl1D Cl 0.6003(4) 0.9971(10) 0.830(2) 0.074(4) Uani 0.50 1 d PDU B 2
S1D S 0.5353(3) 0.8246(7) 0.7174(4) 0.0420(13) Uani 0.50 1 d PDU B 2
C2D C 0.5537(4) 0.8782(10) 0.8311(9) 0.041(5) Uani 0.50 1 d PDU B 2
C3D C 0.5277(8) 0.8164(18) 0.9051(8) 0.040(4) Uani 0.50 1 d PDU B 2
H3DA H 0.5329 0.8335 0.9723 0.048 Uiso 0.50 1 calc PR B 2
C4D C 0.4915(9) 0.7218(19) 0.8679(10) 0.036(4) Uani 0.50 1 d PDU B 2
C5D C 0.4918(6) 0.7166(14) 0.7685(9) 0.027(3) Uani 0.50 1 d PDU B 2
Cl2D Cl 0.3214(2) 0.5111(9) 0.5633(6) 0.087(2) Uani 0.50 1 d PDU B 2
S2D S 0.3910(2) 0.6697(6) 0.6890(7) 0.0490(17) Uani 0.50 1 d PDU B 2
C6D C 0.3828(4) 0.5381(9) 0.6166(6) 0.041(4) Uani 0.50 1 d PDU B 2
C7D C 0.4288(6) 0.4682(12) 0.6104(12) 0.041(5) Uani 0.50 1 d PDU B 2
H7DA H 0.4317 0.3932 0.5740 0.050 Uiso 0.50 1 calc PR B 2
C8D C 0.4726(5) 0.5220(14) 0.6659(14) 0.031(4) Uani 0.50 1 d PDU . 2
C9D C 0.4572(5) 0.6306(13) 0.7114(10) 0.035(4) Uani 0.50 1 d PDU B 2
Cl3D Cl 0.3144(3) 0.5783(11) 1.0574(6) 0.109(3) Uani 0.50 1 d PDU B 2
S3D S 0.4204(3) 0.4601(6) 1.0369(6) 0.0501(12) Uani 0.50 1 d PDU B 2
C10D C 0.3785(3) 0.5838(11) 1.0097(6) 0.045(3) Uani 0.50 1 d PDU B 2
C11D C 0.4028(6) 0.6715(13) 0.9524(12) 0.0400(10) Uani 0.50 1 d PDU B 2
H11B H 0.3859 0.7456 0.9304 0.048 Uiso 0.50 1 calc PR B 2
C12D C 0.4581(6) 0.6371(15) 0.9294(14) 0.033(4) Uani 0.50 1 d PDU B 2
C13D C 0.4725(4) 0.5252(14) 0.9705(11) 0.026(3) Uani 0.50 1 d PDU . 2
O1T O 0.2186(6) 0.3098(18) 0.8137(14) 0.105(5) Uani 0.50 1 d PDU C 3
C2T C 0.2585(9) 0.348(3) 0.7499(19) 0.129(7) Uani 0.50 1 d PDU C 3
H2TA H 0.2563 0.4399 0.7414 0.154 Uiso 0.50 1 calc PR C 3
H2TB H 0.2526 0.3090 0.6856 0.154 Uiso 0.50 1 calc PR C 3
C3T C 0.3148(7) 0.313(3) 0.7874(16) 0.121(8) Uani 0.50 1 d PDU C 3
H3TA H 0.3393 0.3862 0.7855 0.146 Uiso 0.50 1 calc PR C 3
H3TB H 0.3305 0.2448 0.7486 0.146 Uiso 0.50 1 calc PR C 3
C4T C 0.3038(6) 0.272(3) 0.8934(16) 0.107(7) Uani 0.50 1 d PDU C 3
H4TA H 0.3160 0.1849 0.9042 0.128 Uiso 0.50 1 calc PR C 3
H4TB H 0.3220 0.3273 0.9405 0.128 Uiso 0.50 1 calc PR C 3
C5T C 0.2424(7) 0.282(3) 0.9028(15) 0.099(6) Uani 0.50 1 d PDU C 3
H5TA H 0.2279 0.2017 0.9274 0.119 Uiso 0.50 1 calc PR C 3
H5TB H 0.2334 0.3476 0.9506 0.119 Uiso 0.50 1 calc PR C 3
O1TD O 0.3023(7) 0.3814(18) 0.8491(16) 0.136(7) Uani 0.50 1 d PDU D 4
C2TD C 0.2947(10) 0.250(2) 0.849(2) 0.119(7) Uani 0.50 1 d PDU D 4
H2TC H 0.2859 0.2207 0.9154 0.143 Uiso 0.50 1 calc PR D 4
H2TD H 0.3280 0.2078 0.8274 0.143 Uiso 0.50 1 calc PR D 4
C3TD C 0.2475(10) 0.220(2) 0.778(2) 0.129(8) Uani 0.50 1 d PDU D 4
H3TC H 0.2603 0.2099 0.7099 0.154 Uiso 0.50 1 calc PR D 4
H3TD H 0.2276 0.1444 0.7977 0.154 Uiso 0.50 1 calc PR D 4
C4TD C 0.2129(8) 0.339(2) 0.789(2) 0.111(8) Uani 0.50 1 d PDU D 4
H4TC H 0.2065 0.3806 0.7261 0.133 Uiso 0.50 1 calc PR D 4
H4TD H 0.1780 0.3204 0.8206 0.133 Uiso 0.50 1 calc PR D 4
C5TD C 0.2487(9) 0.420(2) 0.8562(19) 0.121(7) Uani 0.50 1 d PDU D 4
H5TC H 0.2457 0.5086 0.8369 0.145 Uiso 0.50 1 calc PR D 4
H5TD H 0.2363 0.4121 0.9244 0.145 Uiso 0.50 1 calc PR D 4

loop_
_atom_site_aniso_label
_atom_site_aniso_U_11
_atom_site_aniso_U_22
_atom_site_aniso_U_33
_atom_site_aniso_U_23
_atom_site_aniso_U_13
_atom_site_aniso_U_12
Cl1 0.033(2) 0.026(3) 0.071(8) 0.005(2) -0.008(3) -0.009(2)
S1 0.038(2) 0.036(3) 0.024(2) -0.0041(19) -0.0022(18) -0.0102(18)
C2 0.035(9) 0.021(8) 0.030(6) -0.002(6) -0.002(6) -0.005(6)
C3 0.038(8) 0.032(8) 0.021(6) 0.002(6) 0.016(7) -0.013(6)
C4 0.024(8) 0.029(8) 0.029(6) 0.007(6) 0.003(6) -0.014(7)
C5 0.037(8) 0.032(8) 0.020(6) -0.001(5) 0.008(6) 0.000(6)
Cl2 0.039(3) 0.071(4) 0.066(4) 0.008(3) 0.013(2) -0.014(2)
S2 0.033(2) 0.051(2) 0.036(2) -0.0032(16) 0.0034(18) -0.0085(18)
C6 0.048(6) 0.043(9) 0.036(9) -0.001(6) 0.013(7) -0.023(6)
C7 0.058(3) 0.051(2) 0.041(2) 0.0083(19) 0.008(2) -0.020(2)
C8 0.039(3) 0.027(4) 0.012(7) -0.008(4) -0.006(3) -0.014(3)
C9 0.034(6) 0.031(7) 0.016(7) -0.006(5) 0.004(5) -0.008(5)
Cl3 0.046(3) 0.070(4) 0.104(6) -0.012(4) -0.030(3) -0.005(3)
S3 0.042(2) 0.035(2) 0.028(3) 0.004(2) -0.011(2) -0.0156(19)
C10 0.039(7) 0.042(8) 0.042(9) -0.003(7) -0.019(7) -0.010(5)
C11 0.033(7) 0.037(6) 0.020(7) 0.008(5) -0.001(6) -0.017(5)
C12 0.032(6) 0.017(5) 0.030(8) 0.014(5) -0.010(6) -0.004(5)
C13 0.041(8) 0.042(9) 0.035(10) -0.004(8) -0.017(8) -0.005(7)
Cl1D 0.088(6) 0.049(5) 0.085(10) 0.004(4) 0.009(5) -0.029(4)
S1D 0.049(3) 0.040(3) 0.038(3) 0.001(2) 0.007(2) -0.008(2)
C2D 0.045(12) 0.040(11) 0.040(8) -0.015(6) 0.008(6) -0.005(8)
C3D 0.043(10) 0.040(9) 0.038(7) -0.016(7) 0.015(8) -0.001(6)
C4D 0.044(8) 0.028(8) 0.035(6) 0.007(6) 0.003(6) 0.004(7)
C5D 0.025(7) 0.032(8) 0.026(6) 0.004(6) 0.006(6) 0.009(6)
Cl2D 0.036(3) 0.150(8) 0.075(5) 0.010(6) -0.014(3) -0.018(4)
S2D 0.027(2) 0.053(4) 0.067(4) 0.004(3) 0.004(2) 0.012(2)
C6D 0.034(6) 0.052(10) 0.037(9) 0.004(7) 0.005(6) -0.003(6)
C7D 0.033(7) 0.040(10) 0.051(12) -0.001(8) 0.013(7) -0.004(6)
C8D 0.039(7) 0.027(7) 0.026(9) 0.007(6) 0.007(7) 0.002(6)
C9D 0.032(6) 0.038(8) 0.036(9) 0.001(7) 0.004(7) 0.004(5)
Cl3D 0.046(3) 0.183(9) 0.097(7) -0.011(7) 0.044(4) -0.011(5)
S3D 0.058(3) 0.051(2) 0.041(2) 0.0083(19) 0.008(2) -0.020(2)
C10D 0.036(6) 0.072(10) 0.026(8) -0.013(7) 0.006(6) -0.013(6)
C11D 0.033(2) 0.051(2) 0.036(2) -0.0032(16) 0.0034(18) -0.0085(18)
C12D 0.032(6) 0.035(8) 0.032(8) -0.002(6) 0.005(6) -0.003(5)
C13D 0.039(3) 0.027(4) 0.012(7) -0.008(4) -0.006(3) -0.014(3)
O1T 0.059(6) 0.146(12) 0.110(11) 0.025(11) -0.058(7) 0.004(7)
C2T 0.118(12) 0.147(16) 0.121(12) 0.075(12) -0.037(10) 0.005(13)
C3T 0.084(9) 0.138(17) 0.142(16) 0.090(13) 0.016(10) 0.002(12)
C4T 0.048(7) 0.149(16) 0.124(14) 0.080(13) -0.018(9) -0.003(11)
C5T 0.051(8) 0.155(16) 0.092(11) 0.027(12) -0.002(8) 0.028(11)
O1TD 0.097(9) 0.166(13) 0.147(17) -0.011(12) -0.055(11) -0.020(9)
C2TD 0.070(10) 0.155(12) 0.132(18) 0.025(14) -0.038(10) 0.024(10)
C3TD 0.097(13) 0.128(13) 0.161(18) -0.023(13) -0.049(12) 0.004(10)
C4TD 0.072(10) 0.128(15) 0.133(18) 0.011(14) -0.046(11) 0.009(9)
C5TD 0.113(11) 0.119(12) 0.131(16) -0.006(11) -0.043(11) 0.015(10)

loop_
_atom_type_symbol
_atom_type_description
_atom_type_scat_dispersion_real
_atom_type_scat_dispersion_imag
_atom_type_scat_source
C C 0.0033 0.0016 'International Tables Vol C Tables 4.2.6.8 and 6.1.1.4'
H H 0.0000 0.0000 'International Tables Vol C Tables 4.2.6.8 and 6.1.1.4'
O O 0.0106 0.0060 'International Tables Vol C Tables 4.2.6.8 and 6.1.1.4'
S S 0.1246 0.1234 'International Tables Vol C Tables 4.2.6.8 and 6.1.1.4'
Cl Cl 0.1484 0.1585 'International Tables Vol C Tables 4.2.6.8 and 6.1.1.4'

loop_
_geom_angle_atom_site_label_1
_geom_angle_atom_site_label_2
_geom_angle_atom_site_label_3
_geom_angle
_geom_angle_site_symmetry_1
_geom_angle_site_symmetry_3
C5 S1 C2 91.0(4) . .
C3 C2 Cl1 129.2(12) . .
C3 C2 S1 112.0(6) . .
Cl1 C2 S1 118.8(10) . .
C2 C3 C4 112.6(8) . .
C5 C4 C3 111.9(7) . .
C5 C4 C12 124.8(13) . .
C3 C4 C12 123.1(12) . .
C4 C5 C9 128.8(11) . .
C4 C5 S1 112.5(6) . .
C9 C5 S1 118.6(9) . .
C6 S2 C9 90.7(4) . .
C7 C6 Cl2 127.4(10) . .
C7 C6 S2 112.4(7) . .
Cl2 C6 S2 120.2(7) . .
C6 C7 C8 112.6(8) . .
C9 C8 C7 111.8(8) . .
C9 C8 C8 129.7(15) . 2_665
C7 C8 C8 118.3(14) . 2_665
C8 C9 C5 126.2(13) . .
C8 C9 S2 112.5(7) . .
C5 C9 S2 121.3(11) . .
C13 S3 C10 90.8(4) . .
C11 C10 Cl3 125.3(9) . .
C11 C10 S3 112.9(7) . .
Cl3 C10 S3 121.8(7) . .
C10 C11 C12 111.9(8) . .
C13 C12 C11 112.2(7) . .
C13 C12 C4 122.5(15) . .
C11 C12 C4 125.0(14) . .
C12 C13 C13 131.3(14) . 2_665
C12 C13 S3 112.2(7) . .
C13 C13 S3 116.3(12) 2_665 .
C2D S1D C5D 91.2(4) . .
C3D C2D Cl1D 132.6(14) . .
C3D C2D S1D 112.6(7) . .
Cl1D C2D S1D 114.8(13) . .
C2D C3D C4D 111.6(8) . .
C5D C4D C3D 112.1(8) . .
C5D C4D C12D 123.0(15) . .
C3D C4D C12D 124.9(13) . .
C4D C5D C9D 123.3(12) . .
C4D C5D S1D 112.4(7) . .
C9D C5D S1D 124.2(10) . .
C9D S2D C6D 90.9(4) . .
C7D C6D Cl2D 128.7(10) . .
C7D C6D S2D 112.4(7) . .
Cl2D C6D S2D 118.9(8) . .
C6D C7D C8D 112.2(8) . .
C9D C8D C8D 122.6(16) . 2_665
C9D C8D C7D 111.6(8) . .
C8D C8D C7D 125.4(13) 2_665 .
C8D C9D C5D 127.2(14) . .
C8D C9D S2D 112.9(7) . .
C5D C9D S2D 119.8(12) . .
C10D S3D C13D 91.6(5) . .
C11D C10D Cl3D 130.6(10) . .
C11D C10D S3D 112.6(7) . .
Cl3D C10D S3D 116.7(8) . .
C10D C11D C12D 111.6(8) . .
C13D C12D C11D 112.2(8) . .
C13D C12D C4D 128.2(16) . .
C11D C12D C4D 119.6(14) . .
C12D C13D C13D 124.3(15) . 2_665
C12D C13D S3D 111.9(7) . .
C13D C13D S3D 123.2(12) 2_665 .
C2T O1T C5T 108.3(14) . .
O1T C2T C3T 111.6(11) . .
C2T C3T C4T 103.0(8) . .
C5T C4T C3T 103.5(8) . .
O1T C5T C4T 111.4(10) . .
C5TD O1TD C2TD 99.6(17) . .
O1TD C2TD C3TD 107.7(12) . .
C4TD C3TD C2TD 100.5(9) . .
C5TD C4TD C3TD 101.8(9) . .
O1TD C5TD C4TD 110.1(11) . .

loop_
_geom_bond_atom_site_label_1
_geom_bond_atom_site_label_2
_geom_bond_distance
_geom_bond_site_symmetry_2
Cl1 C2 1.718(7) .
S1 C5 1.719(10) .
S1 C2 1.729(10) .
C2 C3 1.351(10) .
C3 C4 1.436(12) .
C4 C5 1.357(8) .
C4 C12 1.485(9) .
C5 C9 1.486(9) .
Cl2 C6 1.705(8) .
S2 C6 1.722(8) .
S2 C9 1.726(10) .
C6 C7 1.350(10) .
C7 C8 1.432(13) .
C8 C9 1.355(9) .
C8 C8 1.52(2) 2_665
Cl3 C10 1.701(8) .
S3 C13 1.722(10) .
S3 C10 1.722(8) .
C10 C11 1.351(10) .
C11 C12 1.431(13) .
C12 C13 1.365(9) .
C13 C13 1.50(2) 2_665
Cl1D C2D 1.706(8) .
S1D C2D 1.709(10) .
S1D C5D 1.716(10) .
C2D C3D 1.361(10) .
C3D C4D 1.437(13) .
C4D C5D 1.353(9) .
C4D C12D 1.478(9) .
C5D C9D 1.471(9) .
Cl2D C6D 1.703(8) .
S2D C9D 1.712(10) .
S2D C6D 1.721(9) .
C6D C7D 1.358(10) .
C7D C8D 1.434(13) .
C8D C9D 1.362(9) .
C8D C8D 1.43(2) 2_665
Cl3D C10D 1.709(8) .
S3D C10D 1.711(9) .
S3D C13D 1.714(10) .
C10D C11D 1.354(10) .
C11D C12D 1.444(13) .
C12D C13D 1.359(9) .
C13D C13D 1.46(2) 2_665
O1T C2T 1.372(19) .
O1T C5T 1.380(18) .
C2T C3T 1.524(15) .
C3T C4T 1.532(15) .
C4T C5T 1.521(15) .
O1TD C5TD 1.386(19) .
O1TD C2TD 1.405(19) .
C2TD C3TD 1.550(16) .
C3TD C4TD 1.534(16) .
C4TD C5TD 1.527(15) .

loop_
_geom_torsion_atom_site_label_1
_geom_torsion_atom_site_label_2
_geom_torsion_atom_site_label_3
_geom_torsion_atom_site_label_4
_geom_torsion
_geom_torsion_site_symmetry_1
_geom_torsion_site_symmetry_4
C5 S1 C2 C3 0.0(2) . .
C5 S1 C2 Cl1 179.97(13) . .
Cl1 C2 C3 C4 179.97(19) . .
S1 C2 C3 C4 0.0(3) . .
C2 C3 C4 C5 0.1(4) . .
C2 C3 C4 C12 175(2) . .
C3 C4 C5 C9 177.3(13) . .
C12 C4 C5 C9 2.2(15) . .
C3 C4 C5 S1 -0.1(4) . .
C12 C4 C5 S1 -175(2) . .
C2 S1 C5 C4 0.1(3) . .
C2 S1 C5 C9 -177.6(12) . .
C9 S2 C6 C7 0.0(2) . .
C9 S2 C6 Cl2 179.96(13) . .
Cl2 C6 C7 C8 180.0(2) . .
S2 C6 C7 C8 -0.1(3) . .
C6 C7 C8 C9 0.1(5) . .
C6 C7 C8 C8 -175.2(13) . 2_665
C7 C8 C9 C5 -178.6(11) . .
C8 C8 C9 C5 -3.9(15) 2_665 .
C7 C8 C9 S2 -0.1(4) . .
C8 C8 C9 S2 174.6(16) 2_665 .
C4 C5 C9 C8 103.7(9) . .
S1 C5 C9 C8 -79.0(12) . .
C4 C5 C9 S2 -74.7(12) . .
S1 C5 C9 S2 102.7(12) . .
C6 S2 C9 C8 0.1(3) . .
C6 S2 C9 C5 178.6(10) . .
C13 S3 C10 C11 0.0(2) . .
C13 S3 C10 Cl3 179.98(13) . .
Cl3 C10 C11 C12 -179.9(2) . .
S3 C10 C11 C12 0.1(3) . .
C10 C11 C12 C13 -0.1(5) . .
C10 C11 C12 C4 -174.4(16) . .
C5 C4 C12 C13 -92.9(16) . .
C3 C4 C12 C13 92.5(14) . .
C5 C4 C12 C11 80.8(17) . .
C3 C4 C12 C11 -93.8(13) . .
C11 C12 C13 C13 173.9(8) . 2_665
C4 C12 C13 C13 -11.7(15) . 2_665
C11 C12 C13 S3 0.1(4) . .
C4 C12 C13 S3 174.6(16) . .
C10 S3 C13 C12 0.0(3) . .
C10 S3 C13 C13 -174.8(8) . 2_665
C5D S1D C2D C3D 0.0(2) . .
C5D S1D C2D Cl1D 179.96(12) . .
Cl1D C2D C3D C4D 179.97(18) . .
S1D C2D C3D C4D 0.0(3) . .
C2D C3D C4D C5D 0.1(4) . .
C2D C3D C4D C12D 179(2) . .
C3D C4D C5D C9D -178.1(13) . .
C12D C4D C5D C9D 3.0(15) . .
C3D C4D C5D S1D -0.1(4) . .
C12D C4D C5D S1D -179.0(19) . .
C2D S1D C5D C4D 0.1(3) . .
C2D S1D C5D C9D 178.1(13) . .
C9D S2D C6D C7D 0.0(2) . .
C9D S2D C6D Cl2D -179.96(13) . .
Cl2D C6D C7D C8D 179.96(19) . .
S2D C6D C7D C8D 0.0(3) . .
C6D C7D C8D C9D 0.0(5) . .
C6D C7D C8D C8D -173.2(14) . 2_665
C8D C8D C9D C5D -1.8(13) 2_665 .
C7D C8D C9D C5D -175.2(12) . .
C8D C8D C9D S2D 173.4(12) 2_665 .
C7D C8D C9D S2D 0.0(4) . .
C4D C5D C9D C8D -103.8(9) . .
S1D C5D C9D C8D 78.4(15) . .
C4D C5D C9D S2D 81.2(11) . .
S1D C5D C9D S2D -96.5(14) . .
C6D S2D C9D C8D 0.0(3) . .
C6D S2D C9D C5D 175.6(11) . .
C13D S3D C10D C11D 0.0(2) . .
C13D S3D C10D Cl3D -179.97(12) . .
Cl3D C10D C11D C12D 179.96(18) . .
S3D C10D C11D C12D 0.0(3) . .
C10D C11D C12D C13D 0.0(4) . .
C10D C11D C12D C4D -179.6(17) . .
C5D C4D C12D C13D 93.2(17) . .
C3D C4D C12D C13D -85.4(18) . .
C5D C4D C12D C11D -87.2(15) . .
C3D C4D C12D C11D 94.1(13) . .
C11D C12D C13D C13D -171.7(9) . 2_665
C4D C12D C13D C13D 7.8(17) . 2_665
C11D C12D C13D S3D 0.0(4) . .
C4D C12D C13D S3D 179.6(19) . .
C10D S3D C13D C12D 0.0(3) . .
C10D S3D C13D C13D 171.8(10) . 2_665
C5T O1T C2T C3T 16(4) . .
O1T C2T C3T C4T -11(4) . .
C2T C3T C4T C5T 2(3) . .
C2T O1T C5T C4T -14(4) . .
C3T C4T C5T O1T 7(4) . .
C5TD O1TD C2TD C3TD 45(3) . .
O1TD C2TD C3TD C4TD -31(3) . .
C2TD C3TD C4TD C5TD 5(3) . .
C2TD O1TD C5TD C4TD -42(3) . .
C3TD C4TD C5TD O1TD 22(3) . .
